data_1546479
loop_
_publ_author_name
'Gardner, Benedict'
'King, David M.'
'Tuna, Floriana'
'Wooles, Ashley'
'Chilton, Nicholas F.'
'Liddle, Stephen'

_publ_section_title
;
 Assessing Crystal Field and Magnetic Interactions in
 Diuranium-\m-Chalcogenide Triamidoamine Complexes With UIV-E-UIV Cores (E
 = S, Se, Te): Implications for Determining the Presence or Absence of
 Actinide-Actinide Magnetic Exchange
;
_journal_name_full 'Chem. Sci.'
_journal_paper_doi 10.1039/C7SC01998J
_journal_year 2017
_chemical_formula_moiety 'C66 H150 N8 Se Si6 U2, C7 H8'
_chemical_formula_sum 'C73 H158 N8 Se Si6 U2'
_chemical_formula_weight 1871.62
_space_group_crystal_system monoclinic
_space_group_IT_number 15
_space_group_name_Hall '-C 2yc'
_space_group_name_H-M_alt 'C 1 2/c 1'
_symmetry_space_group_name_Hall '-C 2yc'
_symmetry_space_group_name_H-M 'C 1 2/c 1'
_atom_sites_solution_hydrogens geom
_atom_sites_solution_primary direct
_atom_sites_solution_secondary difmap
_audit_creation_date 2017-04-27
_audit_creation_method
;
Olex2 1.2
(compiled 2017.03.28 svn.r3405 for OlexSys, GUI svn.r5335)
;
_audit_update_record
;
2017-04-30 deposited with the CCDC.
2017-07-05 downloaded from the CCDC.
;
_cell_angle_alpha 90
_cell_angle_beta 98.942(6)
_cell_angle_gamma 90
_cell_formula_units_Z 4
_cell_length_a 25.2002(16)
_cell_length_b 19.5179(10)
_cell_length_c 17.5099(9)
_cell_measurement_reflns_used 6591
_cell_measurement_temperature 120(2)
_cell_measurement_theta_max 74.3240
_cell_measurement_theta_min 4.4960
_cell_volume 8507.7(8)
_computing_cell_refinement
;
CrysAlisPro, Agilent Technologies,
Version 1.171.36.28 (release 01-02-2013 CrysAlis171 .NET)
(compiled Feb  1 2013,16:14:44)
;
_computing_data_collection
;
CrysAlisPro, Agilent Technologies,
Version 1.171.36.28 (release 01-02-2013 CrysAlis171 .NET)
(compiled Feb  1 2013,16:14:44)
;
_computing_data_reduction
;
CrysAlisPro, Agilent Technologies,
Version 1.171.36.28 (release 01-02-2013 CrysAlis171 .NET)
(compiled Feb  1 2013,16:14:44)
;
_computing_molecular_graphics 'Olex2 (Dolomanov et al., 2009)'
_computing_publication_material 'Olex2 (Dolomanov et al., 2009)'
_computing_structure_refinement 'ShelXL (Sheldrick, 2015)'
_computing_structure_solution 'SHELXS-2012 (Sheldrick, 2012)'
_diffrn_ambient_temperature 120(2)
_diffrn_detector_area_resol_mean 10.3613
_diffrn_measured_fraction_theta_full 1.000
_diffrn_measured_fraction_theta_max 1.000
_diffrn_measurement_details
;
#__ type_ start__ end____ width___ exp.time_
  1 omega -112.00   18.00   2.0000    2.0000
omega____ theta____ kappa____ phi______ frames
    -      -43.7877    0.0000  -90.0000 65

#__ type_ start__ end____ width___ exp.time_
  2 omega  -62.00   12.00   2.0000    2.0000
omega____ theta____ kappa____ phi______ frames
    -      -43.7877   38.0000  -30.0000 37

#__ type_ start__ end____ width___ exp.time_
  3 omega   43.00   71.00   2.0000    3.0000
omega____ theta____ kappa____ phi______ frames
    -      105.8472  -45.0000  -90.0000 14

#__ type_ start__ end____ width___ exp.time_
  4 omega   37.00   67.00   2.0000    3.0000
omega____ theta____ kappa____ phi______ frames
    -      105.8472  -30.0000   60.0000 15

#__ type_ start__ end____ width___ exp.time_
  5 omega   33.00   63.00   2.0000    3.0000
omega____ theta____ kappa____ phi______ frames
    -      105.8472  -30.0000 -120.0000 15

#__ type_ start__ end____ width___ exp.time_
  6 omega   28.00  108.00   2.0000    3.0000
omega____ theta____ kappa____ phi______ frames
    -      105.8472  -95.0000 -150.0000 40

#__ type_ start__ end____ width___ exp.time_
  7 omega   40.00   66.00   2.0000    3.0000
omega____ theta____ kappa____ phi______ frames
    -      105.8472  -30.0000  -60.0000 13

#__ type_ start__ end____ width___ exp.time_
  8 omega   33.00   59.00   2.0000    3.0000
omega____ theta____ kappa____ phi______ frames
    -      105.8472  -30.0000   90.0000 13

#__ type_ start__ end____ width___ exp.time_
  9 omega   33.00   65.00   2.0000    3.0000
omega____ theta____ kappa____ phi______ frames
    -      105.8472  -30.0000 -150.0000 16

#__ type_ start__ end____ width___ exp.time_
 10 omega   36.00   62.00   2.0000    3.0000
omega____ theta____ kappa____ phi______ frames
    -      105.8472  -30.0000   30.0000 13

#__ type_ start__ end____ width___ exp.time_
 11 omega   36.00   80.00   2.0000    3.0000
omega____ theta____ kappa____ phi______ frames
    -      105.8472 -125.0000   30.0000 22

#__ type_ start__ end____ width___ exp.time_
 12 omega   39.00   65.00   2.0000    3.0000
omega____ theta____ kappa____ phi______ frames
    -      105.8472  -45.0000  120.0000 13

#__ type_ start__ end____ width___ exp.time_
 13 omega   45.00   91.00   2.0000    3.0000
omega____ theta____ kappa____ phi______ frames
    -      105.8472  -95.0000  -60.0000 23

#__ type_ start__ end____ width___ exp.time_
 14 omega   31.00  153.00   2.0000    3.0000
omega____ theta____ kappa____ phi______ frames
    -      105.8472    0.0000 -150.0000 61

#__ type_ start__ end____ width___ exp.time_
 15 omega   37.00   77.00   2.0000    3.0000
omega____ theta____ kappa____ phi______ frames
    -      105.8472  -45.0000 -150.0000 20
;
_diffrn_measurement_device_type 'SuperNova, Single source at offset, Atlas'
_diffrn_measurement_method '\w scans'
_diffrn_orient_matrix_UB_11 0.0525701000
_diffrn_orient_matrix_UB_12 -0.0201895000
_diffrn_orient_matrix_UB_13 -0.0286329000
_diffrn_orient_matrix_UB_21 0.0001519000
_diffrn_orient_matrix_UB_22 0.0691554000
_diffrn_orient_matrix_UB_23 -0.0424426000
_diffrn_orient_matrix_UB_31 0.0325423000
_diffrn_orient_matrix_UB_32 0.0323086000
_diffrn_orient_matrix_UB_33 0.0729646000
_diffrn_radiation_monochromator mirror
_diffrn_radiation_type CuK\a
_diffrn_radiation_wavelength 1.54184
_diffrn_reflns_av_R_equivalents 0.0319
_diffrn_reflns_av_unetI/netI 0.0351
_diffrn_reflns_Laue_measured_fraction_full 1.000
_diffrn_reflns_Laue_measured_fraction_max 1.000
_diffrn_reflns_limit_h_max 29
_diffrn_reflns_limit_h_min -25
_diffrn_reflns_limit_k_max 23
_diffrn_reflns_limit_k_min -23
_diffrn_reflns_limit_l_max 20
_diffrn_reflns_limit_l_min -16
_diffrn_reflns_number 19074
_diffrn_reflns_point_group_measured_fraction_full 1.000
_diffrn_reflns_point_group_measured_fraction_max 1.000
_diffrn_reflns_theta_full 66.598
_diffrn_reflns_theta_max 66.598
_diffrn_reflns_theta_min 3.551
_diffrn_source 'SuperNova (Cu) X-ray Source'
_diffrn_standards_number 0
_exptl_absorpt_coefficient_mu 12.242
_exptl_absorpt_correction_T_max 0.925
_exptl_absorpt_correction_T_min 0.587
_exptl_absorpt_correction_type gaussian
_exptl_absorpt_process_details
;
CrysAlisPro, Agilent Technologies,
Version 1.171.36.28 (release 01-02-2013 CrysAlis171 .NET)
(compiled Feb  1 2013,16:14:44)
Numerical absorption correction based on gaussian integration over
            a multifaceted crystal model
;
_exptl_crystal_colour orange
_exptl_crystal_colour_primary orange
_exptl_crystal_density_diffrn 1.461
_exptl_crystal_density_method 'not measured'
_exptl_crystal_description block
_exptl_crystal_F_000 3816
_exptl_crystal_size_max 0.2777
_exptl_crystal_size_mid 0.2309
_exptl_crystal_size_min 0.1102
_refine_diff_density_max 2.108
_refine_diff_density_min -2.193
_refine_diff_density_rms 0.146
_refine_ls_extinction_method none
_refine_ls_goodness_of_fit_ref 1.051
_refine_ls_hydrogen_treatment constr
_refine_ls_matrix_type full
_refine_ls_number_parameters 499
_refine_ls_number_reflns 7505
_refine_ls_number_restraints 409
_refine_ls_restrained_S_all 1.107
_refine_ls_R_factor_all 0.0356
_refine_ls_R_factor_gt 0.0331
_refine_ls_shift/su_max 0.003
_refine_ls_shift/su_mean 0.000
_refine_ls_structure_factor_coef Fsqd
_refine_ls_weighting_details 'w=1/[\s^2^(Fo^2^)+(0.0426P)^2^+62.1143P] where P=(Fo^2^+2Fc^2^)/3'
_refine_ls_weighting_scheme calc
_refine_ls_wR_factor_gt 0.0819
_refine_ls_wR_factor_ref 0.0834
_reflns_Friedel_coverage 0.000
_reflns_number_gt 7013
_reflns_number_total 7505
_reflns_threshold_expression 'I > 2\s(I)'
_cod_data_source_file c7sc01998j2.cif
_cod_data_source_block 5
_cod_original_cell_volume 8507.6(8)
_cod_database_code 1546479
_shelx_shelxl_version_number 2016/6
_chemical_oxdiff_formula 'C66 H150 N8 Se1 Si6 U2'
_chemical_oxdiff_usercomment 'UBMGMZ #12223 for BMG/STL in fomblin oil on micromount'
_shelx_space_group_comment
;
The symmetry employed for this shelxl refinement is uniquely defined
by the following loop, which should always be used as a source of
symmetry information in preference to the above space-group names.
They are only intended as comments.
;
_reflns_odcompleteness_completeness 99.95
_reflns_odcompleteness_iscentric 1
_reflns_odcompleteness_theta 67.13
_olex2_refinement_description
;
1. Fixed Uiso
 At 1.2 times of:
  All C(H) groups, All C(H,H) groups
 At 1.5 times of:
  All C(H,H,H) groups
2. Restrained distances
 C1H-C1G = C1H-C1C = C1D-C1C = C1E-C1D = C1F-C1E = C1G-C1F
 1.39 with sigma of 0.01
 C1C-C1B
 1.55 with sigma of 0.02
 C1F-C1C \\sim C1E-C1H \\sim C1D-C1G
 with sigma of 0.01
 C1H-C1B \\sim C1B-C1D
 with sigma of 0.01
 C1F-C1H \\sim C1H-C1D \\sim C1G-C1E \\sim C1E-C1C
 with sigma of 0.01
 Si1A-N1 \\sim Si1-N1 \\sim Si2-N2 \\sim Si3-N3
 with sigma of 0.003
 C2-C1 \\sim C3-C1 \\sim C2A-C1A \\sim C3A-C1A \\sim C5-C4 \\sim C6-C4 \\sim
C5A-C4A \\sim C6A-C4A \\sim C8-C7
 \\sim C9-C7 \\sim C8A-C7A \\sim C9A-C7A
 with sigma of 0.02
 Si1A-C7A \\sim Si1-C7 \\sim Si1A-C4A \\sim Si1-C4 \\sim Si1-C1 \\sim Si1A-C1A
 with sigma of 0.02
3. Restrained planarity
 C1B, C1C, C1D, C1H, C1E, C1G, C1F
 with sigma of 0.1
4. Uiso/Uaniso restraints and constraints
C1C \\sim C1B \\sim C1D \\sim C1H \\sim C1E \\sim C1G \\sim C1F: within 2A with
sigma of 0.01 and sigma for terminal atoms of 0.02
Si1 \\sim Si1A \\sim C2 \\sim C1 \\sim C3 \\sim C4 \\sim C6 \\sim C7 \\sim C9
\\sim C8 \\sim C5 \\sim C7A \\sim C4A \\sim C5A \\sim C8A \\sim C9A \\sim C6A
\\sim C2A \\sim C1A \\sim C3A \\sim N1: within 2A with sigma of 0.01 and sigma
for terminal atoms of 0.02
5. Rigid body (RIGU) restrains
 C1C, C1B, C1D, C1H, C1E, C1G, C1F, Si1, Si1A, C2, C1, C3, C4, C6, C7, C9, C8,
 C5, C7A, C4A, C5A, C8A, C9A, C6A, C2A, C1A, C3A, N1
 with sigma for 1-2 distances of 0.004 and sigma for 1-3 distances of 0.004
6. Others
 Sof(Si1)=Sof(C2)=Sof(H2A)=Sof(H2B)=Sof(H2C)=Sof(C1)=Sof(H1)=Sof(C3)=Sof(H3A)=
 Sof(H3B)=Sof(H3C)=Sof(C4)=Sof(H4)=Sof(C6)=Sof(H6A)=Sof(H6B)=Sof(H6C)=Sof(C7)=
 Sof(H7)=Sof(C9)=Sof(H9A)=Sof(H9B)=Sof(H9C)=Sof(C8)=Sof(H8A)=Sof(H8B)=Sof(H8C)=
 Sof(C5)=Sof(H5A)=Sof(H5B)=Sof(H5C)=1-FVAR(1)
 Sof(Si1A)=Sof(C7A)=Sof(H7A)=Sof(C4A)=Sof(H4A)=Sof(C5A)=Sof(H5AA)=Sof(H5AB)=
 Sof(H5AC)=Sof(C8A)=Sof(H8AA)=Sof(H8AB)=Sof(H8AC)=Sof(C9A)=Sof(H9AA)=Sof(H9AB)=
 Sof(H9AC)=Sof(C6A)=Sof(H6AA)=Sof(H6AB)=Sof(H6AC)=Sof(C2A)=Sof(H2AA)=Sof(H2AB)=
 Sof(H2AC)=Sof(C1A)=Sof(H1A)=Sof(C3A)=Sof(H3AA)=Sof(H3AB)=Sof(H3AC)=FVAR(1)
 Fixed Sof: C1B(0.5) H1BA(0.5) H1BB(0.5) H1BC(0.5) C1C(0.5) C1D(0.5) H1D(0.5)
 C1E(0.5) H1E(0.5) C1F(0.5) H1F(0.5) C1G(0.5) H1G(0.5) C1H(0.5) H1H(0.5)
7.a Ternary CH refined with riding coordinates:
 C12(H12), C15(H15), C18(H18), C23(H23), C26(H26), C29(H29), C1(H1), C4(H4),
 C7(H7), C7A(H7A), C4A(H4A), C1A(H1A)
7.b Secondary CH2 refined with riding coordinates:
 C10(H10A,H10B), C11(H11A,H11B), C21(H21A,H21B), C22(H22A,H22B), C32(H32A,
 H32B), C33(H33A,H33B)
7.c Aromatic/amide H refined with riding coordinates:
 C1D(H1D), C1E(H1E), C1F(H1F), C1G(H1G), C1H(H1H)
7.d Idealised Me refined as rotating group:
 C13(H13A,H13B,H13C), C14(H14A,H14B,H14C), C16(H16A,H16B,H16C), C17(H17A,H17B,
 H17C), C19(H19A,H19B,H19C), C20(H20A,H20B,H20C), C24(H24A,H24B,H24C), C25(H25A,
 H25B,H25C), C27(H27A,H27B,H27C), C28(H28A,H28B,H28C), C30(H30A,H30B,H30C),
 C31(H31A,H31B,H31C), C2(H2A,H2B,H2C), C3(H3A,H3B,H3C), C6(H6A,H6B,H6C), C9(H9A,
 H9B,H9C), C8(H8A,H8B,H8C), C5(H5A,H5B,H5C), C5A(H5AA,H5AB,H5AC), C8A(H8AA,H8AB,
 H8AC), C9A(H9AA,H9AB,H9AC), C6A(H6AA,H6AB,H6AC), C2A(H2AA,H2AB,H2AC), C3A(H3AA,
 H3AB,H3AC), C1B(H1BA,H1BB,H1BC)
;
_olex2_submission_special_instructions 'No special instructions were received'

loop_
_space_group_symop_operation_xyz
'x, y, z'
'-x, y, -z+1/2'
'x+1/2, y+1/2, z'
'-x+1/2, y+1/2, -z+1/2'
'-x, -y, -z'
'x, -y, z-1/2'
'-x+1/2, -y+1/2, -z'
'x+1/2, -y+1/2, z-1/2'

loop_
_atom_site_label
_atom_site_type_symbol
_atom_site_fract_x
_atom_site_fract_y
_atom_site_fract_z
_atom_site_U_iso_or_equiv
_atom_site_adp_type
_atom_site_occupancy
_atom_site_site_symmetry_order
_atom_site_calc_flag
_atom_site_refinement_flags_posn
_atom_site_refinement_flags_adp
_atom_site_refinement_flags_occupancy
_atom_site_disorder_assembly
_atom_site_disorder_group
U1 U 0.38919(2) 0.71128(2) 0.25519(2) 0.00944(7) Uani 1 1 d . . . . .
Se1 Se 0.500000 0.71684(4) 0.250000 0.01441(15) Uani 1 2 d S T P . .
C10 C 0.3184(2) 0.5961(3) 0.3057(3) 0.0312(14) Uani 1 1 d . . . . .
H10A H 0.309038 0.547426 0.311964 0.037 Uiso 1 1 calc R . . . .
H10B H 0.331191 0.615323 0.357597 0.037 Uiso 1 1 calc R . . . .
C11 C 0.2695(2) 0.6344(3) 0.2691(4) 0.0369(16) Uani 1 1 d . . . . .
H11A H 0.256447 0.615505 0.217131 0.044 Uiso 1 1 calc R . . . .
H11B H 0.240583 0.629680 0.301028 0.044 Uiso 1 1 calc R . . . .
N2 N 0.37294(14) 0.7653(2) 0.36335(18) 0.0139(8) Uani 1 1 d D . . . .
Si2 Si 0.41092(5) 0.77911(6) 0.45399(7) 0.0116(2) Uani 1 1 d D . . . .
C12 C 0.4667(2) 0.7126(2) 0.4683(3) 0.0139(10) Uani 1 1 d . . . . .
H12 H 0.495993 0.730133 0.440970 0.017 Uiso 1 1 calc R . . . .
C13 C 0.4503(2) 0.6421(3) 0.4333(3) 0.0174(10) Uani 1 1 d . . . . .
H13A H 0.415765 0.628475 0.447885 0.026 Uiso 1 1 calc GR . . . .
H13B H 0.477724 0.608141 0.452794 0.026 Uiso 1 1 calc GR . . . .
H13C H 0.446794 0.644599 0.376825 0.026 Uiso 1 1 calc GR . . . .
C14 C 0.4917(2) 0.7023(3) 0.5537(3) 0.0195(11) Uani 1 1 d . . . . .
H14A H 0.499386 0.747008 0.578353 0.029 Uiso 1 1 calc GR . . . .
H14B H 0.525194 0.676163 0.556365 0.029 Uiso 1 1 calc GR . . . .
H14C H 0.466517 0.677066 0.580563 0.029 Uiso 1 1 calc GR . . . .
C15 C 0.3725(2) 0.7707(3) 0.5390(3) 0.0213(11) Uani 1 1 d . . . . .
H15 H 0.401098 0.771313 0.585415 0.026 Uiso 1 1 calc R . . . .
C16 C 0.3445(3) 0.7007(3) 0.5437(4) 0.0313(14) Uani 1 1 d . . . . .
H16A H 0.314397 0.696818 0.501232 0.047 Uiso 1 1 calc GR . . . .
H16B H 0.331151 0.697122 0.593217 0.047 Uiso 1 1 calc GR . . . .
H16C H 0.370320 0.663792 0.539754 0.047 Uiso 1 1 calc GR . . . .
C17 C 0.3342(3) 0.8279(3) 0.5542(4) 0.0342(14) Uani 1 1 d . . . . .
H17A H 0.351633 0.872341 0.550016 0.051 Uiso 1 1 calc GR . . . .
H17B H 0.325110 0.822688 0.606277 0.051 Uiso 1 1 calc GR . . . .
H17C H 0.301427 0.825363 0.516063 0.051 Uiso 1 1 calc GR . . . .
C18 C 0.4434(2) 0.8675(3) 0.4586(3) 0.0184(10) Uani 1 1 d . . . . .
H18 H 0.470891 0.865146 0.423180 0.022 Uiso 1 1 calc R . . . .
C19 C 0.4744(2) 0.8868(3) 0.5376(3) 0.0270(12) Uani 1 1 d . . . . .
H19A H 0.449660 0.888299 0.575645 0.040 Uiso 1 1 calc GR . . . .
H19B H 0.490986 0.931907 0.534506 0.040 Uiso 1 1 calc GR . . . .
H19C H 0.502380 0.852577 0.553529 0.040 Uiso 1 1 calc GR . . . .
C20 C 0.4061(2) 0.9267(3) 0.4282(3) 0.0252(12) Uani 1 1 d . . . . .
H20A H 0.386021 0.914442 0.377573 0.038 Uiso 1 1 calc GR . . . .
H20B H 0.427527 0.967866 0.423254 0.038 Uiso 1 1 calc GR . . . .
H20C H 0.380921 0.935547 0.464451 0.038 Uiso 1 1 calc GR . . . .
C21 C 0.3198(2) 0.8001(3) 0.3498(3) 0.0224(11) Uani 1 1 d . . . . .
H21A H 0.318189 0.832001 0.305548 0.027 Uiso 1 1 calc R . . . .
H21B H 0.314692 0.826862 0.396090 0.027 Uiso 1 1 calc R . . . .
C22 C 0.2760(2) 0.7468(4) 0.3329(3) 0.0303(14) Uani 1 1 d . . . . .
H22A H 0.277231 0.715412 0.377516 0.036 Uiso 1 1 calc R . . . .
H22B H 0.240434 0.769489 0.324293 0.036 Uiso 1 1 calc R . . . .
N3 N 0.34257(15) 0.76733(17) 0.1536(2) 0.0122(8) Uani 1 1 d D . . . .
Si3 Si 0.34941(5) 0.84490(6) 0.10691(7) 0.0107(2) Uani 1 1 d D . . . .
C23 C 0.41808(18) 0.8779(2) 0.1501(3) 0.0125(9) Uani 1 1 d . . . . .
H23 H 0.443821 0.839207 0.148204 0.015 Uiso 1 1 calc R . . . .
C24 C 0.4199(2) 0.8962(3) 0.2363(3) 0.0197(11) Uani 1 1 d . . . . .
H24A H 0.397732 0.936861 0.240724 0.030 Uiso 1 1 calc GR . . . .
H24B H 0.457034 0.905632 0.259756 0.030 Uiso 1 1 calc GR . . . .
H24C H 0.405949 0.857669 0.263167 0.030 Uiso 1 1 calc GR . . . .
C25 C 0.43959(19) 0.9387(3) 0.1080(3) 0.0174(10) Uani 1 1 d . . . . .
H25A H 0.440147 0.926286 0.053844 0.026 Uiso 1 1 calc GR . . . .
H25B H 0.476090 0.949842 0.132964 0.026 Uiso 1 1 calc GR . . . .
H25C H 0.416222 0.978505 0.110203 0.026 Uiso 1 1 calc GR . . . .
C26 C 0.34275(18) 0.8289(3) -0.0012(3) 0.0146(10) Uani 1 1 d . . . . .
H26 H 0.307174 0.805995 -0.016491 0.017 Uiso 1 1 calc R . . . .
C27 C 0.3850(3) 0.7778(3) -0.0200(3) 0.0311(14) Uani 1 1 d . . . . .
H27A H 0.420999 0.796834 -0.003780 0.047 Uiso 1 1 calc GR . . . .
H27B H 0.379657 0.769152 -0.075848 0.047 Uiso 1 1 calc GR . . . .
H27C H 0.381499 0.734701 0.007460 0.047 Uiso 1 1 calc GR . . . .
C28 C 0.3422(2) 0.8927(3) -0.0534(3) 0.0205(11) Uani 1 1 d . . . . .
H28A H 0.317847 0.927196 -0.037320 0.031 Uiso 1 1 calc GR . . . .
H28B H 0.329742 0.879766 -0.107269 0.031 Uiso 1 1 calc GR . . . .
H28C H 0.378504 0.911772 -0.048670 0.031 Uiso 1 1 calc GR . . . .
C29 C 0.29372(19) 0.9073(3) 0.1251(3) 0.0168(10) Uani 1 1 d . . . . .
H29 H 0.289141 0.900759 0.180390 0.020 Uiso 1 1 calc R . . . .
C30 C 0.3070(2) 0.9840(3) 0.1167(4) 0.0264(12) Uani 1 1 d . . . . .
H30A H 0.338743 0.995961 0.154088 0.040 Uiso 1 1 calc GR . . . .
H30B H 0.276435 1.011894 0.126337 0.040 Uiso 1 1 calc GR . . . .
H30C H 0.314329 0.992685 0.064157 0.040 Uiso 1 1 calc GR . . . .
C31 C 0.2388(2) 0.8920(3) 0.0771(3) 0.0251(12) Uani 1 1 d . . . . .
H31A H 0.241087 0.897389 0.022016 0.038 Uiso 1 1 calc GR . . . .
H31B H 0.212026 0.923921 0.091486 0.038 Uiso 1 1 calc GR . . . .
H31C H 0.228213 0.844909 0.086931 0.038 Uiso 1 1 calc GR . . . .
C32 C 0.2905(2) 0.7311(3) 0.1294(3) 0.0205(11) Uani 1 1 d . . . . .
H32A H 0.297205 0.681844 0.121239 0.025 Uiso 1 1 calc R . . . .
H32B H 0.272113 0.750488 0.080009 0.025 Uiso 1 1 calc R . . . .
C33 C 0.2556(2) 0.7393(3) 0.1910(3) 0.0265(13) Uani 1 1 d . . . . .
H33A H 0.249218 0.788543 0.199855 0.032 Uiso 1 1 calc R . . . .
H33B H 0.220464 0.716786 0.174797 0.032 Uiso 1 1 calc R . . . .
N4 N 0.28374(17) 0.7073(2) 0.2628(3) 0.0235(11) Uani 1 1 d . . . . .
Si1 Si 0.38381(12) 0.52590(10) 0.21275(12) 0.0117(5) Uiso 0.648(5) 1 d D U . A 2
Si1A Si 0.35594(18) 0.52781(15) 0.20259(19) 0.0138(10) Uani 0.352(5) 1 d D U . A 1
C2 C 0.4055(6) 0.6128(7) 0.0874(9) 0.019(3) Uani 0.648(5) 1 d D U . A 2
H2A H 0.367520 0.605410 0.066923 0.028 Uiso 0.648(5) 1 calc GR . . A 2
H2B H 0.425872 0.618427 0.044473 0.028 Uiso 0.648(5) 1 calc GR . . A 2
H2C H 0.409305 0.654094 0.119621 0.028 Uiso 0.648(5) 1 calc GR . . A 2
C1 C 0.4273(4) 0.5509(5) 0.1363(5) 0.0185(16) Uani 0.648(5) 1 d D U . A 2
H1 H 0.462979 0.564950 0.165204 0.022 Uiso 0.648(5) 1 calc R . . A 2
C3 C 0.4381(7) 0.4915(7) 0.0834(7) 0.022(3) Uani 0.648(5) 1 d D U . A 2
H3A H 0.455757 0.454007 0.114784 0.033 Uiso 0.648(5) 1 calc GR . . A 2
H3B H 0.461367 0.507340 0.047079 0.033 Uiso 0.648(5) 1 calc GR . . A 2
H3C H 0.403966 0.475196 0.054479 0.033 Uiso 0.648(5) 1 calc GR . . A 2
C4 C 0.4283(4) 0.4697(4) 0.2876(5) 0.0190(16) Uani 0.648(5) 1 d D U . A 2
H4 H 0.464676 0.491375 0.294675 0.023 Uiso 0.648(5) 1 calc R . . A 2
C6 C 0.4118(3) 0.4689(4) 0.3676(5) 0.0184(16) Uani 0.648(5) 1 d D U . A 2
H6A H 0.404959 0.515836 0.383295 0.028 Uiso 0.648(5) 1 calc GR . . A 2
H6B H 0.440685 0.448744 0.404723 0.028 Uiso 0.648(5) 1 calc GR . . A 2
H6C H 0.379050 0.441478 0.366253 0.028 Uiso 0.648(5) 1 calc GR . . A 2
C7 C 0.3280(3) 0.4668(4) 0.1635(4) 0.0209(15) Uani 0.648(5) 1 d D U . A 2
H7 H 0.347221 0.427394 0.143711 0.025 Uiso 0.648(5) 1 calc R . . A 2
C9 C 0.2938(4) 0.4973(6) 0.0918(6) 0.027(2) Uani 0.648(5) 1 d D U . A 2
H9A H 0.275046 0.538097 0.106539 0.040 Uiso 0.648(5) 1 calc GR . . A 2
H9B H 0.267401 0.463360 0.068843 0.040 Uiso 0.648(5) 1 calc GR . . A 2
H9C H 0.316994 0.510099 0.054095 0.040 Uiso 0.648(5) 1 calc GR . . A 2
C8 C 0.2912(4) 0.4342(5) 0.2157(5) 0.038(2) Uani 0.648(5) 1 d D U . A 2
H8A H 0.312925 0.418011 0.263595 0.056 Uiso 0.648(5) 1 calc GR . . A 2
H8B H 0.271875 0.395429 0.188735 0.056 Uiso 0.648(5) 1 calc GR . . A 2
H8C H 0.265275 0.468318 0.228050 0.056 Uiso 0.648(5) 1 calc GR . . A 2
C5 C 0.4369(3) 0.3950(4) 0.2623(5) 0.037(2) Uani 0.648(5) 1 d D U . A 2
H5A H 0.402591 0.370352 0.256233 0.055 Uiso 0.648(5) 1 calc GR . . A 2
H5B H 0.462814 0.372214 0.301614 0.055 Uiso 0.648(5) 1 calc GR . . A 2
H5C H 0.450607 0.395223 0.212893 0.055 Uiso 0.648(5) 1 calc GR . . A 2
C7A C 0.2888(4) 0.5129(7) 0.1417(7) 0.015(2) Uani 0.352(5) 1 d D U . A 1
H7A H 0.275052 0.558404 0.121050 0.018 Uiso 0.352(5) 1 calc R . . A 1
C4A C 0.3741(5) 0.4566(5) 0.2782(7) 0.017(2) Uiso 0.352(5) 1 d D U . A 1
H4A H 0.346888 0.458988 0.314039 0.020 Uiso 0.352(5) 1 calc R . . A 1
C5A C 0.3707(7) 0.3848(6) 0.2446(9) 0.026(3) Uani 0.352(5) 1 d D U . A 1
H5AA H 0.333587 0.375130 0.221123 0.039 Uiso 0.352(5) 1 calc GR . . A 1
H5AB H 0.382184 0.351545 0.285740 0.039 Uiso 0.352(5) 1 calc GR . . A 1
H5AC H 0.394199 0.381404 0.205038 0.039 Uiso 0.352(5) 1 calc GR . . A 1
C8A C 0.2921(7) 0.4663(9) 0.0724(9) 0.019(3) Uani 0.352(5) 1 d D U . A 1
H8AA H 0.310157 0.490618 0.034720 0.029 Uiso 0.352(5) 1 calc GR . . A 1
H8AB H 0.255771 0.453412 0.048139 0.029 Uiso 0.352(5) 1 calc GR . . A 1
H8AC H 0.312496 0.424905 0.089803 0.029 Uiso 0.352(5) 1 calc GR . . A 1
C9A C 0.2470(5) 0.4829(7) 0.1868(8) 0.025(3) Uani 0.352(5) 1 d D U . A 1
H9AA H 0.257515 0.436285 0.203442 0.038 Uiso 0.352(5) 1 calc GR . . A 1
H9AB H 0.211905 0.481838 0.153611 0.038 Uiso 0.352(5) 1 calc GR . . A 1
H9AC H 0.244754 0.511461 0.232246 0.038 Uiso 0.352(5) 1 calc GR . . A 1
C6A C 0.4289(7) 0.4716(9) 0.3274(13) 0.028(4) Uani 0.352(5) 1 d D U . A 1
H6AA H 0.457425 0.464938 0.295888 0.042 Uiso 0.352(5) 1 calc GR . . A 1
H6AB H 0.434608 0.440330 0.371707 0.042 Uiso 0.352(5) 1 calc GR . . A 1
H6AC H 0.429613 0.519007 0.345857 0.042 Uiso 0.352(5) 1 calc GR . . A 1
C2A C 0.4326(13) 0.4861(12) 0.1066(13) 0.018(4) Uani 0.352(5) 1 d D U . A 1
H2AA H 0.447205 0.452388 0.145758 0.027 Uiso 0.352(5) 1 calc GR . . A 1
H2AB H 0.460687 0.500153 0.077003 0.027 Uiso 0.352(5) 1 calc GR . . A 1
H2AC H 0.402583 0.465754 0.071693 0.027 Uiso 0.352(5) 1 calc GR . . A 1
C1A C 0.4127(6) 0.5488(10) 0.1464(10) 0.015(3) Uiso 0.352(5) 1 d D U . A 1
H1A H 0.443453 0.567324 0.183640 0.018 Uiso 0.352(5) 1 calc R . . A 1
C3A C 0.3958(12) 0.6037(14) 0.0842(18) 0.016(5) Uiso 0.352(5) 1 d D U . A 1
H3AA H 0.369854 0.583928 0.042496 0.023 Uiso 0.352(5) 1 calc GR . . A 1
H3AB H 0.427457 0.619626 0.063330 0.023 Uiso 0.352(5) 1 calc GR . . A 1
H3AC H 0.379189 0.642343 0.107332 0.023 Uiso 0.352(5) 1 calc GR . . A 1
N1 N 0.36269(17) 0.60104(17) 0.2566(2) 0.0236(10) Uani 1 1 d D U . . .
C1B C -0.0855(7) 0.6803(9) 0.2628(14) 0.096(7) Uiso 0.5 1 d D U . B -1
H1BA H -0.110964 0.656035 0.224165 0.144 Uiso 0.5 1 calc GR . . B -1
H1BB H -0.089891 0.729837 0.255112 0.144 Uiso 0.5 1 calc GR . . B -1
H1BC H -0.092283 0.668189 0.314740 0.144 Uiso 0.5 1 calc GR . . B -1
C1C C -0.0266(4) 0.6593(6) 0.2539(9) 0.082(5) Uiso 0.5 1 d D U . B -1
C1D C -0.0124(5) 0.5926(5) 0.2506(13) 0.065(4) Uiso 0.5 1 d D U . B -1
H1D H -0.038157 0.557670 0.254543 0.078 Uiso 0.5 1 calc R . . B -1
C1E C 0.0395(5) 0.5750(5) 0.2414(14) 0.093(5) Uiso 0.5 1 d D U . B -1
H1E H 0.048877 0.528118 0.237571 0.111 Uiso 0.5 1 calc R . . B -1
C1F C 0.0768(4) 0.6237(6) 0.2378(10) 0.058(4) Uiso 0.5 1 d D U . B -1
H1F H 0.112151 0.610987 0.231203 0.069 Uiso 0.5 1 calc R . . B -1
C1G C 0.0637(5) 0.6932(6) 0.2436(14) 0.085(5) Uiso 0.5 1 d D U . B -1
H1G H 0.090422 0.727672 0.244124 0.102 Uiso 0.5 1 calc R . . B -1
C1H C 0.0112(4) 0.7104(4) 0.2486(11) 0.045(3) Uiso 0.5 1 d D U . B -1
H1H H 0.000887 0.757194 0.248425 0.054 Uiso 0.5 1 calc R . . B -1

loop_
_atom_site_aniso_label
_atom_site_aniso_U_11
_atom_site_aniso_U_22
_atom_site_aniso_U_33
_atom_site_aniso_U_23
_atom_site_aniso_U_13
_atom_site_aniso_U_12
U1 0.00779(9) 0.00883(10) 0.01187(10) 0.00120(5) 0.00210(6) -0.00293(5)
Se1 0.0107(3) 0.0154(4) 0.0186(4) 0.000 0.0068(3) 0.000
C10 0.033(3) 0.033(3) 0.026(3) 0.017(3) -0.002(2) -0.021(3)
C11 0.022(3) 0.057(4) 0.030(3) 0.020(3) -0.002(2) -0.027(3)
N2 0.0079(18) 0.018(2) 0.017(2) 0.0004(17) 0.0031(15) 0.0032(16)
Si2 0.0106(6) 0.0130(6) 0.0124(6) 0.0000(5) 0.0055(5) 0.0005(5)
C12 0.014(2) 0.013(2) 0.014(2) 0.0004(18) 0.0027(19) -0.0015(18)
C13 0.017(2) 0.017(2) 0.019(2) -0.001(2) 0.0027(19) 0.004(2)
C14 0.020(3) 0.020(3) 0.018(3) 0.002(2) 0.001(2) 0.005(2)
C15 0.023(3) 0.025(3) 0.019(3) 0.001(2) 0.012(2) 0.000(2)
C16 0.035(3) 0.036(3) 0.027(3) 0.005(3) 0.021(3) -0.006(3)
C17 0.035(3) 0.038(3) 0.036(3) -0.002(3) 0.025(3) 0.003(3)
C18 0.020(2) 0.013(2) 0.024(3) -0.004(2) 0.010(2) -0.001(2)
C19 0.029(3) 0.021(3) 0.031(3) -0.010(2) 0.005(2) -0.005(2)
C20 0.033(3) 0.015(3) 0.030(3) -0.001(2) 0.010(2) 0.002(2)
C21 0.013(2) 0.035(3) 0.021(3) 0.006(2) 0.008(2) 0.009(2)
C22 0.008(2) 0.062(4) 0.023(3) 0.011(3) 0.006(2) -0.005(3)
N3 0.0109(18) 0.0123(19) 0.0132(19) 0.0052(16) 0.0012(15) -0.0040(15)
Si3 0.0078(5) 0.0113(6) 0.0133(6) 0.0031(5) 0.0026(4) -0.0004(5)
C23 0.011(2) 0.012(2) 0.015(2) 0.0049(18) 0.0020(18) -0.0023(18)
C24 0.016(2) 0.023(3) 0.019(3) -0.001(2) 0.000(2) -0.007(2)
C25 0.015(2) 0.018(3) 0.019(2) 0.004(2) 0.0035(19) -0.006(2)
C26 0.010(2) 0.019(2) 0.014(2) 0.000(2) 0.0021(18) -0.0036(19)
C27 0.046(4) 0.029(3) 0.021(3) 0.004(2) 0.012(3) 0.015(3)
C28 0.020(2) 0.025(3) 0.017(2) 0.004(2) 0.002(2) 0.001(2)
C29 0.013(2) 0.019(3) 0.019(2) 0.002(2) 0.0057(19) 0.003(2)
C30 0.025(3) 0.017(3) 0.038(3) -0.001(2) 0.009(2) 0.011(2)
C31 0.011(2) 0.035(3) 0.029(3) 0.007(2) 0.005(2) 0.008(2)
C32 0.017(2) 0.022(3) 0.019(3) 0.004(2) -0.005(2) -0.010(2)
C33 0.009(2) 0.042(3) 0.027(3) 0.015(3) -0.003(2) -0.008(2)
N4 0.012(2) 0.038(3) 0.018(2) 0.0119(19) -0.0042(17) -0.0106(18)
Si1A 0.004(2) 0.0168(18) 0.0189(18) 0.0060(14) -0.0029(13) -0.0028(13)
C2 0.026(7) 0.012(5) 0.020(5) 0.003(4) 0.012(4) 0.001(4)
C1 0.022(4) 0.015(3) 0.019(3) 0.002(3) 0.005(3) 0.001(3)
C3 0.022(5) 0.017(4) 0.028(7) -0.004(5) 0.010(5) 0.002(4)
C4 0.024(3) 0.014(3) 0.019(4) 0.006(3) 0.005(3) 0.002(3)
C6 0.025(4) 0.013(4) 0.016(4) 0.006(3) -0.002(3) 0.001(3)
C7 0.020(3) 0.021(3) 0.021(3) 0.002(3) 0.002(3) -0.001(3)
C9 0.016(4) 0.028(5) 0.034(5) 0.001(4) -0.003(4) -0.003(4)
C8 0.040(5) 0.043(5) 0.031(5) -0.007(4) 0.007(4) -0.030(4)
C5 0.061(6) 0.020(4) 0.026(4) 0.003(3) -0.003(4) 0.020(4)
C7A 0.008(4) 0.017(5) 0.020(5) 0.004(4) -0.002(4) -0.005(4)
C5A 0.037(8) 0.012(6) 0.027(7) 0.002(6) 0.001(6) 0.006(6)
C8A 0.017(6) 0.017(7) 0.022(6) -0.002(5) -0.004(5) -0.006(6)
C9A 0.017(6) 0.032(7) 0.028(7) 0.004(6) 0.004(5) -0.013(6)
C6A 0.034(7) 0.024(7) 0.024(8) 0.005(7) -0.002(8) 0.005(6)
C2A 0.020(8) 0.014(7) 0.020(9) -0.002(7) 0.005(8) 0.000(6)
N1 0.032(2) 0.014(2) 0.024(2) 0.0086(17) -0.0003(18) -0.0117(18)

loop_
_atom_type_symbol
_atom_type_description
_atom_type_scat_dispersion_real
_atom_type_scat_dispersion_imag
_atom_type_scat_source
C C 0.0181 0.0091 'International Tables Vol C Tables 4.2.6.8 and 6.1.1.4'
H H 0.0000 0.0000 'International Tables Vol C Tables 4.2.6.8 and 6.1.1.4'
N N 0.0311 0.0180 'International Tables Vol C Tables 4.2.6.8 and 6.1.1.4'
Se Se -0.7943 1.1372 'International Tables Vol C Tables 4.2.6.8 and 6.1.1.4'
Si Si 0.2541 0.3302 'International Tables Vol C Tables 4.2.6.8 and 6.1.1.4'
U U -4.3638 13.4090 'International Tables Vol C Tables 4.2.6.8 and 6.1.1.4'

loop_
_exptl_crystal_face_index_h
_exptl_crystal_face_index_k
_exptl_crystal_face_index_l
_exptl_crystal_face_perp_dist
_exptl_oxdiff_crystal_face_indexfrac_h
_exptl_oxdiff_crystal_face_indexfrac_k
_exptl_oxdiff_crystal_face_indexfrac_l
_exptl_oxdiff_crystal_face_x
_exptl_oxdiff_crystal_face_y
_exptl_oxdiff_crystal_face_z
-16 0 0 0.0551 -16.0753 -0.0139 0.0007 -0.8448 -0.0034 -0.5235
16 0 0 0.0551 16.0753 0.0139 -0.0007 0.8448 0.0034 0.5235
-8 8 8 0.0846 -7.9753 7.9659 7.9772 -0.8085 0.2111 0.5799
8 -8 -8 0.1146 7.9753 -7.9659 -7.9772 0.8085 -0.2111 -0.5799
-7 -8 8 0.0788 -7.0348 -8.0092 7.9889 -0.4369 -0.8940 0.0952
7 8 -8 0.1038 7.0348 8.0092 -7.9889 0.4369 0.8940 -0.0952
7 -11 2 0.1033 6.9963 -10.9811 2.0035 0.5321 -0.8434 0.0191

loop_
_geom_angle_atom_site_label_1
_geom_angle_atom_site_label_2
_geom_angle_atom_site_label_3
_geom_angle
_geom_angle_site_symmetry_1
N2 U1 Se1 108.63(9) .
N2 U1 N4 70.23(14) .
N3 U1 Se1 110.74(9) .
N3 U1 N2 107.13(14) .
N3 U1 N4 69.80(13) .
N4 U1 Se1 178.87(11) .
N1 U1 Se1 109.56(11) .
N1 U1 N2 110.06(15) .
N1 U1 N3 110.66(14) .
N1 U1 N4 70.99(15) .
U1 Se1 U1 175.58(3) 2_655
H10A C10 H10B 108.1 .
C11 C10 H10A 109.5 .
C11 C10 H10B 109.5 .
C11 C10 N1 110.9(4) .
N1 C10 H10A 109.5 .
N1 C10 H10B 109.5 .
C10 C11 H11A 110.0 .
C10 C11 H11B 110.0 .
H11A C11 H11B 108.3 .
N4 C11 C10 108.7(4) .
N4 C11 H11A 110.0 .
N4 C11 H11B 110.0 .
Si2 N2 U1 133.7(2) .
C21 N2 U1 110.8(3) .
C21 N2 Si2 115.3(3) .
N2 Si2 C12 107.7(2) .
N2 Si2 C15 115.1(2) .
N2 Si2 C18 110.5(2) .
C12 Si2 C15 107.1(2) .
C12 Si2 C18 108.0(2) .
C15 Si2 C18 108.2(2) .
Si2 C12 H12 106.8 .
C13 C12 Si2 114.2(3) .
C13 C12 H12 106.8 .
C13 C12 C14 108.3(4) .
C14 C12 Si2 113.6(3) .
C14 C12 H12 106.8 .
C12 C13 H13A 109.5 .
C12 C13 H13B 109.5 .
C12 C13 H13C 109.5 .
H13A C13 H13B 109.5 .
H13A C13 H13C 109.5 .
H13B C13 H13C 109.5 .
C12 C14 H14A 109.5 .
C12 C14 H14B 109.5 .
C12 C14 H14C 109.5 .
H14A C14 H14B 109.5 .
H14A C14 H14C 109.5 .
H14B C14 H14C 109.5 .
Si2 C15 H15 104.1 .
C16 C15 Si2 114.2(4) .
C16 C15 H15 104.1 .
C17 C15 Si2 119.0(4) .
C17 C15 H15 104.1 .
C17 C15 C16 109.4(5) .
C15 C16 H16A 109.5 .
C15 C16 H16B 109.5 .
C15 C16 H16C 109.5 .
H16A C16 H16B 109.5 .
H16A C16 H16C 109.5 .
H16B C16 H16C 109.5 .
C15 C17 H17A 109.5 .
C15 C17 H17B 109.5 .
C15 C17 H17C 109.5 .
H17A C17 H17B 109.5 .
H17A C17 H17C 109.5 .
H17B C17 H17C 109.5 .
Si2 C18 H18 105.5 .
C19 C18 Si2 114.6(4) .
C19 C18 H18 105.5 .
C19 C18 C20 109.2(4) .
C20 C18 Si2 115.6(4) .
C20 C18 H18 105.5 .
C18 C19 H19A 109.5 .
C18 C19 H19B 109.5 .
C18 C19 H19C 109.5 .
H19A C19 H19B 109.5 .
H19A C19 H19C 109.5 .
H19B C19 H19C 109.5 .
C18 C20 H20A 109.5 .
C18 C20 H20B 109.5 .
C18 C20 H20C 109.5 .
H20A C20 H20B 109.5 .
H20A C20 H20C 109.5 .
H20B C20 H20C 109.5 .
N2 C21 H21A 109.8 .
N2 C21 H21B 109.8 .
N2 C21 C22 109.2(5) .
H21A C21 H21B 108.3 .
C22 C21 H21A 109.8 .
C22 C21 H21B 109.8 .
C21 C22 H22A 109.8 .
C21 C22 H22B 109.8 .
H22A C22 H22B 108.2 .
N4 C22 C21 109.4(4) .
N4 C22 H22A 109.8 .
N4 C22 H22B 109.8 .
Si3 N3 U1 135.6(2) .
C32 N3 U1 108.8(3) .
C32 N3 Si3 115.1(3) .
N3 Si3 C23 105.04(19) .
N3 Si3 C26 109.0(2) .
N3 Si3 C29 110.2(2) .
C23 Si3 C26 112.9(2) .
C23 Si3 C29 111.3(2) .
C26 Si3 C29 108.4(2) .
Si3 C23 H23 106.7 .
C24 C23 Si3 110.8(3) .
C24 C23 H23 106.7 .
C25 C23 Si3 116.0(3) .
C25 C23 H23 106.7 .
C25 C23 C24 109.4(4) .
C23 C24 H24A 109.5 .
C23 C24 H24B 109.5 .
C23 C24 H24C 109.5 .
H24A C24 H24B 109.5 .
H24A C24 H24C 109.5 .
H24B C24 H24C 109.5 .
C23 C25 H25A 109.5 .
C23 C25 H25B 109.5 .
C23 C25 H25C 109.5 .
H25A C25 H25B 109.5 .
H25A C25 H25C 109.5 .
H25B C25 H25C 109.5 .
Si3 C26 H26 106.1 .
C27 C26 Si3 111.4(4) .
C27 C26 H26 106.1 .
C27 C26 C28 110.0(4) .
C28 C26 Si3 116.6(3) .
C28 C26 H26 106.1 .
C26 C27 H27A 109.5 .
C26 C27 H27B 109.5 .
C26 C27 H27C 109.5 .
H27A C27 H27B 109.5 .
H27A C27 H27C 109.5 .
H27B C27 H27C 109.5 .
C26 C28 H28A 109.5 .
C26 C28 H28B 109.5 .
C26 C28 H28C 109.5 .
H28A C28 H28B 109.5 .
H28A C28 H28C 109.5 .
H28B C28 H28C 109.5 .
Si3 C29 H29 106.0 .
C30 C29 Si3 115.0(3) .
C30 C29 H29 106.0 .
C31 C29 Si3 113.9(4) .
C31 C29 H29 106.0 .
C31 C29 C30 109.1(4) .
C29 C30 H30A 109.5 .
C29 C30 H30B 109.5 .
C29 C30 H30C 109.5 .
H30A C30 H30B 109.5 .
H30A C30 H30C 109.5 .
H30B C30 H30C 109.5 .
C29 C31 H31A 109.5 .
C29 C31 H31B 109.5 .
C29 C31 H31C 109.5 .
H31A C31 H31B 109.5 .
H31A C31 H31C 109.5 .
H31B C31 H31C 109.5 .
N3 C32 H32A 109.8 .
N3 C32 H32B 109.8 .
N3 C32 C33 109.3(4) .
H32A C32 H32B 108.3 .
C33 C32 H32A 109.8 .
C33 C32 H32B 109.8 .
C32 C33 H33A 110.1 .
C32 C33 H33B 110.1 .
H33A C33 H33B 108.4 .
N4 C33 C32 107.9(4) .
N4 C33 H33A 110.1 .
N4 C33 H33B 110.1 .
C11 N4 U1 106.6(3) .
C11 N4 C22 112.0(5) .
C11 N4 C33 112.4(4) .
C22 N4 U1 106.5(3) .
C33 N4 U1 107.0(3) .
C33 N4 C22 112.0(5) .
C1 Si1 C4 106.5(4) .
C7 Si1 C1 107.3(4) .
C7 Si1 C4 105.8(4) .
N1 Si1 C1 109.5(3) .
N1 Si1 C4 110.9(3) .
N1 Si1 C7 116.3(3) .
C7A Si1A C4A 112.1(6) .
C7A Si1A C1A 115.1(7) .
C1A Si1A C4A 113.2(7) .
N1 Si1A C7A 116.6(5) .
N1 Si1A C4A 103.3(4) .
N1 Si1A C1A 95.1(6) .
H2A C2 H2B 109.5 .
H2A C2 H2C 109.5 .
H2B C2 H2C 109.5 .
C1 C2 H2A 109.5 .
C1 C2 H2B 109.5 .
C1 C2 H2C 109.5 .
Si1 C1 H1 106.4 .
C2 C1 Si1 113.4(7) .
C2 C1 H1 106.4 .
C2 C1 C3 109.9(10) .
C3 C1 Si1 113.7(7) .
C3 C1 H1 106.4 .
C1 C3 H3A 109.5 .
C1 C3 H3B 109.5 .
C1 C3 H3C 109.5 .
H3A C3 H3B 109.5 .
H3A C3 H3C 109.5 .
H3B C3 H3C 109.5 .
Si1 C4 H4 105.5 .
C6 C4 Si1 114.7(6) .
C6 C4 H4 105.5 .
C6 C4 C5 108.9(7) .
C5 C4 Si1 115.6(6) .
C5 C4 H4 105.5 .
C4 C6 H6A 109.5 .
C4 C6 H6B 109.5 .
C4 C6 H6C 109.5 .
H6A C6 H6B 109.5 .
H6A C6 H6C 109.5 .
H6B C6 H6C 109.5 .
Si1 C7 H7 104.9 .
C9 C7 Si1 114.6(6) .
C9 C7 H7 104.9 .
C9 C7 C8 109.5(7) .
C8 C7 Si1 116.7(5) .
C8 C7 H7 104.9 .
C7 C9 H9A 109.5 .
C7 C9 H9B 109.5 .
C7 C9 H9C 109.5 .
H9A C9 H9B 109.5 .
H9A C9 H9C 109.5 .
H9B C9 H9C 109.5 .
C7 C8 H8A 109.5 .
C7 C8 H8B 109.5 .
C7 C8 H8C 109.5 .
H8A C8 H8B 109.5 .
H8A C8 H8C 109.5 .
H8B C8 H8C 109.5 .
C4 C5 H5A 109.5 .
C4 C5 H5B 109.5 .
C4 C5 H5C 109.5 .
H5A C5 H5B 109.5 .
H5A C5 H5C 109.5 .
H5B C5 H5C 109.5 .
Si1A C7A H7A 107.4 .
C8A C7A Si1A 112.8(9) .
C8A C7A H7A 107.4 .
C9A C7A Si1A 113.5(9) .
C9A C7A H7A 107.4 .
C9A C7A C8A 108.0(11) .
Si1A C4A H4A 106.5 .
C5A C4A Si1A 114.0(9) .
C5A C4A H4A 106.5 .
C5A C4A C6A 112.6(12) .
C6A C4A Si1A 110.2(10) .
C6A C4A H4A 106.5 .
C4A C5A H5AA 109.5 .
C4A C5A H5AB 109.5 .
C4A C5A H5AC 109.5 .
H5AA C5A H5AB 109.5 .
H5AA C5A H5AC 109.5 .
H5AB C5A H5AC 109.5 .
C7A C8A H8AA 109.5 .
C7A C8A H8AB 109.5 .
C7A C8A H8AC 109.5 .
H8AA C8A H8AB 109.5 .
H8AA C8A H8AC 109.5 .
H8AB C8A H8AC 109.5 .
C7A C9A H9AA 109.5 .
C7A C9A H9AB 109.5 .
C7A C9A H9AC 109.5 .
H9AA C9A H9AB 109.5 .
H9AA C9A H9AC 109.5 .
H9AB C9A H9AC 109.5 .
C4A C6A H6AA 109.5 .
C4A C6A H6AB 109.5 .
C4A C6A H6AC 109.5 .
H6AA C6A H6AB 109.5 .
H6AA C6A H6AC 109.5 .
H6AB C6A H6AC 109.5 .
H2AA C2A H2AB 109.5 .
H2AA C2A H2AC 109.5 .
H2AB C2A H2AC 109.5 .
C1A C2A H2AA 109.5 .
C1A C2A H2AB 109.5 .
C1A C2A H2AC 109.5 .
Si1A C1A H1A 108.1 .
C2A C1A Si1A 112.9(13) .
C2A C1A H1A 108.1 .
C2A C1A C3A 108.0(19) .
C3A C1A Si1A 111.6(15) .
C3A C1A H1A 108.1 .
C1A C3A H3AA 109.5 .
C1A C3A H3AB 109.5 .
C1A C3A H3AC 109.5 .
H3AA C3A H3AB 109.5 .
H3AA C3A H3AC 109.5 .
H3AB C3A H3AC 109.5 .
C10 N1 U1 108.2(3) .
C10 N1 Si1 119.4(3) .
C10 N1 Si1A 104.0(3) .
Si1 N1 U1 132.4(2) .
Si1A N1 U1 142.8(3) .
H1BA C1B H1BB 109.5 .
H1BA C1B H1BC 109.5 .
H1BB C1B H1BC 109.5 .
C1C C1B H1BA 109.5 .
C1C C1B H1BB 109.5 .
C1C C1B H1BC 109.5 .
C1D C1C C1B 121.0(7) .
C1D C1C C1H 119.9(6) .
C1H C1C C1B 119.1(6) .
C1C C1D H1D 119.9 .
C1C C1D C1E 120.2(6) .
C1E C1D H1D 119.9 .
C1D C1E H1E 119.7 .
C1F C1E C1D 120.6(4) .
C1F C1E H1E 119.7 .
C1E C1F H1F 119.8 .
C1E C1F C1G 120.5(6) .
C1G C1F H1F 119.8 .
C1F C1G H1G 120.8 .
C1H C1G C1F 118.4(5) .
C1H C1G H1G 120.8 .
C1C C1H H1H 119.9 .
C1G C1H C1C 120.2(4) .
C1G C1H H1H 119.9 .

loop_
_geom_bond_atom_site_label_1
_geom_bond_atom_site_label_2
_geom_bond_distance
U1 Se1 2.8100(2)
U1 N2 2.259(4)
U1 N3 2.256(3)
U1 N4 2.683(4)
U1 N1 2.254(3)
C10 H10A 0.9900
C10 H10B 0.9900
C10 C11 1.496(9)
C10 N1 1.513(7)
C11 H11A 0.9900
C11 H11B 0.9900
C11 N4 1.475(8)
N2 Si2 1.742(3)
N2 C21 1.487(6)
Si2 C12 1.902(5)
Si2 C15 1.905(5)
Si2 C18 1.905(5)
C12 H12 1.0000
C12 C13 1.538(7)
C12 C14 1.542(7)
C13 H13A 0.9800
C13 H13B 0.9800
C13 H13C 0.9800
C14 H14A 0.9800
C14 H14B 0.9800
C14 H14C 0.9800
C15 H15 1.0000
C15 C16 1.545(8)
C15 C17 1.525(8)
C16 H16A 0.9800
C16 H16B 0.9800
C16 H16C 0.9800
C17 H17A 0.9800
C17 H17B 0.9800
C17 H17C 0.9800
C18 H18 1.0000
C18 C19 1.528(7)
C18 C20 1.530(7)
C19 H19A 0.9800
C19 H19B 0.9800
C19 H19C 0.9800
C20 H20A 0.9800
C20 H20B 0.9800
C20 H20C 0.9800
C21 H21A 0.9900
C21 H21B 0.9900
C21 C22 1.512(8)
C22 H22A 0.9900
C22 H22B 0.9900
C22 N4 1.487(8)
N3 Si3 1.742(3)
N3 C32 1.493(6)
Si3 C23 1.891(5)
Si3 C26 1.901(5)
Si3 C29 1.922(5)
C23 H23 1.0000
C23 C24 1.544(7)
C23 C25 1.539(6)
C24 H24A 0.9800
C24 H24B 0.9800
C24 H24C 0.9800
C25 H25A 0.9800
C25 H25B 0.9800
C25 H25C 0.9800
C26 H26 1.0000
C26 C27 1.532(7)
C26 C28 1.544(7)
C27 H27A 0.9800
C27 H27B 0.9800
C27 H27C 0.9800
C28 H28A 0.9800
C28 H28B 0.9800
C28 H28C 0.9800
C29 H29 1.0000
C29 C30 1.546(7)
C29 C31 1.533(7)
C30 H30A 0.9800
C30 H30B 0.9800
C30 H30C 0.9800
C31 H31A 0.9800
C31 H31B 0.9800
C31 H31C 0.9800
C32 H32A 0.9900
C32 H32B 0.9900
C32 C33 1.503(8)
C33 H33A 0.9900
C33 H33B 0.9900
C33 N4 1.483(7)
Si1 C1 1.920(8)
Si1 C4 1.929(8)
Si1 C7 1.917(7)
Si1 N1 1.775(3)
Si1A C7A 1.877(11)
Si1A C4A 1.926(10)
Si1A C1A 1.901(13)
Si1A N1 1.708(3)
C2 H2A 0.9800
C2 H2B 0.9800
C2 H2C 0.9800
C2 C1 1.531(9)
C1 H1 1.0000
C1 C3 1.535(11)
C3 H3A 0.9800
C3 H3B 0.9800
C3 H3C 0.9800
C4 H4 1.0000
C4 C6 1.521(9)
C4 C5 1.548(10)
C6 H6A 0.9800
C6 H6B 0.9800
C6 H6C 0.9800
C7 H7 1.0000
C7 C9 1.529(10)
C7 C8 1.538(9)
C9 H9A 0.9800
C9 H9B 0.9800
C9 H9C 0.9800
C8 H8A 0.9800
C8 H8B 0.9800
C8 H8C 0.9800
C5 H5A 0.9800
C5 H5B 0.9800
C5 H5C 0.9800
C7A H7A 1.0000
C7A C8A 1.531(13)
C7A C9A 1.528(12)
C4A H4A 1.0000
C4A C5A 1.517(12)
C4A C6A 1.537(13)
C5A H5AA 0.9800
C5A H5AB 0.9800
C5A H5AC 0.9800
C8A H8AA 0.9800
C8A H8AB 0.9800
C8A H8AC 0.9800
C9A H9AA 0.9800
C9A H9AB 0.9800
C9A H9AC 0.9800
C6A H6AA 0.9800
C6A H6AB 0.9800
C6A H6AC 0.9800
C2A H2AA 0.9800
C2A H2AB 0.9800
C2A H2AC 0.9800
C2A C1A 1.529(13)
C1A H1A 1.0000
C1A C3A 1.540(14)
C3A H3AA 0.9800
C3A H3AB 0.9800
C3A H3AC 0.9800
C1B H1BA 0.9800
C1B H1BB 0.9800
C1B H1BC 0.9800
C1B C1C 1.570(17)
C1C C1D 1.354(8)
C1C C1H 1.393(9)
C1D H1D 0.9500
C1D C1E 1.387(9)
C1E H1E 0.9500
C1E C1F 1.344(9)
C1F H1F 0.9500
C1F C1G 1.403(9)
C1G H1G 0.9500
C1G C1H 1.381(9)
C1H H1H 0.9500

loop_
_geom_torsion_atom_site_label_1
_geom_torsion_atom_site_label_2
_geom_torsion_atom_site_label_3
_geom_torsion_atom_site_label_4
_geom_torsion
U1 N2 Si2 C12 -20.7(4)
U1 N2 Si2 C15 -140.0(3)
U1 N2 Si2 C18 97.0(3)
U1 N2 C21 C22 64.5(4)
U1 N3 Si3 C23 9.1(4)
U1 N3 Si3 C26 130.3(3)
U1 N3 Si3 C29 -110.9(3)
U1 N3 C32 C33 68.4(5)
C10 C11 N4 U1 26.7(5)
C10 C11 N4 C22 -89.4(6)
C10 C11 N4 C33 143.6(5)
C11 C10 N1 U1 65.5(5)
C11 C10 N1 Si1 -114.3(5)
C11 C10 N1 Si1A -95.7(5)
N2 C21 C22 N4 -60.0(6)
Si2 N2 C21 C22 -119.9(4)
C21 N2 Si2 C12 165.0(4)
C21 N2 Si2 C15 45.7(4)
C21 N2 Si2 C18 -77.2(4)
C21 C22 N4 U1 27.3(5)
C21 C22 N4 C11 143.4(5)
C21 C22 N4 C33 -89.4(5)
N3 Si3 C23 C24 -66.5(4)
N3 Si3 C23 C25 168.0(4)
N3 C32 C33 N4 -61.6(6)
Si3 N3 C32 C33 -104.6(4)
C26 Si3 C23 C24 175.0(3)
C26 Si3 C23 C25 49.4(4)
C29 Si3 C23 C24 52.8(4)
C29 Si3 C23 C25 -72.8(4)
C32 N3 Si3 C23 179.5(4)
C32 N3 Si3 C26 -59.3(4)
C32 N3 Si3 C29 59.5(4)
C32 C33 N4 U1 26.0(5)
C32 C33 N4 C11 -90.6(5)
C32 C33 N4 C22 142.4(5)
C1 Si1 N1 U1 -13.2(5)
C1 Si1 N1 C10 166.5(4)
C4 Si1 N1 U1 104.1(4)
C4 Si1 N1 C10 -76.2(5)
C7 Si1 N1 U1 -135.0(3)
C7 Si1 N1 C10 44.7(5)
C7A Si1A N1 U1 -92.9(6)
C7A Si1A N1 C10 56.7(6)
C4A Si1A C7A C8A -85.6(11)
C4A Si1A C7A C9A 37.7(12)
C4A Si1A N1 U1 143.7(5)
C4A Si1A N1 C10 -66.7(5)
C1A Si1A C7A C8A 45.6(13)
C1A Si1A C7A C9A 168.8(10)
C1A Si1A N1 U1 28.4(7)
C1A Si1A N1 C10 178.1(6)
N1 C10 C11 N4 -61.2(6)
N1 Si1A C7A C8A 155.7(9)
N1 Si1A C7A C9A -81.1(10)
C1B C1C C1D C1E 178.9(14)
C1B C1C C1H C1G 177.6(17)
C1C C1D C1E C1F 2(3)
C1D C1C C1H C1G -3(3)
C1D C1E C1F C1G 0(3)
C1E C1F C1G C1H -4(3)
C1F C1G C1H C1C 5(3)
C1H C1C C1D C1E 0(2)
